data_2008622
loop_
_publ_author_name
'Dupont, L\'eon'
'Pignon, Bernard'
'Christiaens, L\'eon'

_publ_section_title 8-Chloro-11-(4-methylpiperazin-1-yl)dibenzo[<i>b</i>,<i>f</i>]-1,4-selenazepine
_journal_issue 6
_journal_name_full 'Acta Crystallographica Section C'
_journal_page_first IUC9900064
_journal_paper_doi 10.1107/S010827019909928X
_journal_volume 55
_journal_year 1999
_chemical_formula_sum 'C18 H18 Cl N3 Se'
_chemical_formula_weight 390.76
_chemical_name_systematic
;
8-Chloro-11-(4-methylpiperazin-1-yl)dibenzo[b,f]-1,4-selenazepine
;
_space_group_IT_number 14
_symmetry_cell_setting monoclinic
_symmetry_space_group_name_Hall '-P 2yn'
_symmetry_space_group_name_H-M 'P 1 21/n 1'
_audit_creation_method SHELXL-97
_cell_angle_alpha 90.00
_cell_angle_beta 101.173(6)
_cell_angle_gamma 90.00
_cell_formula_units_Z 4
_cell_length_a 9.6489(9)
_cell_length_b 13.0543(11)
_cell_length_c 14.1245(7)
_cell_measurement_reflns_used 32
_cell_measurement_temperature 293(2)
_cell_measurement_theta_max 41.93
_cell_measurement_theta_min 33.98
_cell_volume 1745.4(2)
_computing_cell_refinement DIF4
_computing_data_collection 'DIF4 (Stoe & Cie, 1987b)'
_computing_data_reduction 'REDU4 (Stoe & Cie, 1987c)'
_computing_publication_material SHELXL97
_computing_structure_refinement 'SHELXL97 (Sheldrick, 1997b)'
_computing_structure_solution 'SHELXS97 (Sheldrick, 1997a)'
_diffrn_ambient_temperature 293(2)
_diffrn_measured_fraction_theta_full 0.882
_diffrn_measured_fraction_theta_max 0.882
_diffrn_measurement_device 'Stoe-Siemens AED four-circle'
_diffrn_measurement_method \w
_diffrn_radiation_monochromator graphite
_diffrn_radiation_source 'fine-focus sealed tube'
_diffrn_radiation_type CuK\a
_diffrn_radiation_wavelength 1.54180
_diffrn_reflns_av_R_equivalents 0.0167
_diffrn_reflns_av_sigmaI/netI 0.0322
_diffrn_reflns_limit_h_max 11
_diffrn_reflns_limit_h_min -11
_diffrn_reflns_limit_k_max 0
_diffrn_reflns_limit_k_min -15
_diffrn_reflns_limit_l_max 16
_diffrn_reflns_limit_l_min 0
_diffrn_reflns_number 3068
_diffrn_reflns_theta_full 67.99
_diffrn_reflns_theta_max 67.99
_diffrn_reflns_theta_min 4.65
_diffrn_standards_decay_% 2.5
_diffrn_standards_interval_time '60 min'
_diffrn_standards_number 2
_exptl_absorpt_coefficient_mu 4.329
_exptl_absorpt_correction_T_max 0.273
_exptl_absorpt_correction_T_min 0.159
_exptl_absorpt_correction_type '\y scan'
_exptl_absorpt_process_details '(EMPIR; Stoe & Cie, 1987a)'
_exptl_crystal_colour colourless
_exptl_crystal_density_diffrn 1.487
_exptl_crystal_density_method 'not measured'
_exptl_crystal_description prism
_exptl_crystal_F_000 792
_exptl_crystal_size_max 0.53
_exptl_crystal_size_mid 0.38
_exptl_crystal_size_min 0.30
_refine_diff_density_max 0.312
_refine_diff_density_min -0.485
_refine_ls_extinction_coef 0.0049(3)
_refine_ls_extinction_method SHELXL97
_refine_ls_goodness_of_fit_ref 1.007
_refine_ls_hydrogen_treatment constr
_refine_ls_matrix_type full
_refine_ls_number_parameters 210
_refine_ls_number_reflns 2939
_refine_ls_number_restraints 0
_refine_ls_restrained_S_all 1.007
_refine_ls_R_factor_all 0.049
_refine_ls_R_factor_gt 0.035
_refine_ls_shift/su_max <0.001
_refine_ls_shift/su_mean 0.000
_refine_ls_structure_factor_coef Fsqd
_refine_ls_weighting_details 'w = 1/[\s^2^(Fo^2^)+(0.0702P)^2^] where P = (Fo^2^+2Fc^2^)/3'
_refine_ls_weighting_scheme calc
_refine_ls_wR_factor_ref 0.100
_reflns_number_gt 2203
_reflns_number_total 2939
_reflns_threshold_expression I>2\s(I)
_cod_data_source_file qa0125.cif
_cod_data_source_block QA0125
_cod_depositor_comments
;
The following automatic conversions were performed:

'_refine_ls_weighting_scheme' value 'calc w =
1/[\s^2^(Fo^2^)+(0.0702P)^2^] where P = (Fo^2^+2Fc^2^)/3' was changed
to 'calc'. New tag '_refine_ls_weighting_details' was created. The
value of the new tag was set to 'w = 1/[\s^2^(Fo^2^)+(0.0702P)^2^]
where P = (Fo^2^+2Fc^2^)/3'.

Automatic conversion script
Id: cif_fix_values 3143 2015-03-26 13:38:13Z robertas 
;
_cod_original_sg_symbol_H-M 'P 21/n'
_cod_database_code 2008622

loop_
_symmetry_equiv_pos_as_xyz
'x, y, z'
'-x+1/2, y+1/2, -z+1/2'
'-x, -y, -z'
'x-1/2, -y-1/2, z-1/2'

loop_
_atom_site_label
_atom_site_fract_x
_atom_site_fract_y
_atom_site_fract_z
_atom_site_U_iso_or_equiv
_atom_site_adp_type
_atom_site_calc_flag
_atom_site_refinement_flags
_atom_site_occupancy
_atom_site_disorder_assembly
_atom_site_disorder_group
_atom_site_type_symbol
C1 .2687(3) .4766(3) .6889(2) .0558(8) Uani d . 1 . . C
H1 .2795 .5422 .7150 .067 Uiso calc R 1 . . H
C2 .3183(3) .3933(3) .7452(2) .0593(8) Uani d . 1 . . C
H2 .3622 .4028 .8093 .071 Uiso calc R 1 . . H
C3 .3032(3) .2954(2) .7070(2) .0515(7) Uani d . 1 . . C
H3 .3370 .2393 .7452 .062 Uiso calc R 1 . . H
C4 .2373(3) .2812(2) .6115(2) .0422(6) Uani d . 1 . . C
Se5 .20723(3) .14571(2) .55867(2) .04810(15) Uani d . 1 . . Se
C6 .0059(3) .1592(2) .5378(2) .0430(6) Uani d . 1 . . C
C7 -.0717(3) .0917(2) .5833(2) .0498(7) Uani d . 1 . . C
H7 -.0243 .0415 .6238 .060 Uiso calc R 1 . . H
C8 -.2170(3) .0972(3) .5701(2) .0532(7) Uani d . 1 . . C
H8 -.2683 .0505 .5993 .064 Uiso calc R 1 . . H
C9 -.2837(3) .1750(3) .5116(2) .0499(7) Uani d . 1 . . C
C10 -.2106(3) .2426(2) .4650(2) .0446(6) Uani d . 1 . . C
H10 -.2595 .2925 .4249 .053 Uiso calc R 1 . . H
C11 -.0630(3) .2371(2) .47743(18) .0398(6) Uani d . 1 . . C
N12 .0014(2) .30174(17) .42006(15) .0413(5) Uani d . 1 . . N
C13 .1154(3) .3536(2) .45031(19) .0400(6) Uani d . 1 . . C
C14 .1876(3) .3646(2) .55365(19) .0405(6) Uani d . 1 . . C
C15 .2030(3) .4631(2) .5939(2) .0491(7) Uani d . 1 . . C
H15 .1688 .5195 .5564 .059 Uiso calc R 1 . . H
N16 .1656(2) .41628(19) .38702(16) .0463(6) Uani d . 1 . . N
C17 .0861(3) .4310(2) .28900(19) .0484(7) Uani d . 1 . . C
H17A -.0131 .4166 .2867 .058 Uiso calc R 1 . . H
H17B .1205 .3844 .2452 .058 Uiso calc R 1 . . H
C18 .1042(3) .5405(2) .2588(2) .0512(7) Uani d . 1 . . C
H18A .0535 .5504 .1931 .061 Uiso calc R 1 . . H
H18B .0638 .5864 .3002 .061 Uiso calc R 1 . . H
N19 .2529(3) .5659(2) .26464(17) .0497(6) Uani d . 1 . . N
C20 .3298(3) .5508(2) .3642(2) .0528(7) Uani d . 1 . . C
H20A .2925 .5968 .4071 .063 Uiso calc R 1 . . H
H20B .4289 .5669 .3681 .063 Uiso calc R 1 . . H
C21 .3154(3) .4410(3) .3959(2) .0500(7) Uani d . 1 . . C
H21A .3582 .3950 .3560 .060 Uiso calc R 1 . . H
H21B .3636 .4325 .4624 .060 Uiso calc R 1 . . H
C22 .2696(5) .6709(3) .2323(3) .0728(10) Uani d . 1 . . C
H22A .2402 .7181 .2767 .109 Uiso calc R 1 . . H
H22B .2125 .6805 .1693 .109 Uiso calc R 1 . . H
H22C .3669 .6831 .2298 .109 Uiso calc R 1 . . H
Cl1 -.46640(8) .18610(9) .49640(8) .0756(3) Uani d . 1 . . Cl

loop_
_atom_site_aniso_label
_atom_site_aniso_U_11
_atom_site_aniso_U_22
_atom_site_aniso_U_33
_atom_site_aniso_U_12
_atom_site_aniso_U_13
_atom_site_aniso_U_23
C1 .0592(18) .0575(18) .0475(16) -.0090(15) .0024(14) -.0130(15)
C2 .0598(18) .072(2) .0390(15) -.0113(17) -.0093(13) .0033(16)
C3 .0493(16) .0549(17) .0442(16) .0002(13) -.0064(13) .0106(14)
C4 .0348(13) .0481(15) .0425(14) -.0003(12) .0049(11) .0016(12)
Se5 .0419(2) .0450(2) .0559(2) .00538(12) .00587(13) .00281(14)
C6 .0456(14) .0421(14) .0405(13) -.0030(11) .0064(11) -.0033(12)
C7 .0559(16) .0445(16) .0487(16) -.0007(13) .0097(13) .0091(13)
C8 .0563(17) .0549(17) .0523(17) -.0119(15) .0203(14) -.0011(15)
C9 .0405(14) .0626(18) .0469(15) -.0085(13) .0096(12) -.0095(14)
C10 .0386(14) .0530(17) .0397(14) -.0020(12) .0017(11) -.0006(12)
C11 .0412(13) .0434(14) .0335(12) -.0047(11) .0042(10) -.0040(11)
N12 .0400(12) .0483(13) .0338(11) -.0049(10) .0025(9) .0032(10)
C13 .0412(13) .0432(14) .0348(13) .0023(11) .0053(10) .0019(11)
C14 .0359(13) .0461(15) .0376(13) -.0004(11) .0023(11) .0032(12)
C15 .0510(16) .0481(16) .0446(15) -.0030(13) -.0002(12) .0015(13)
N16 .0405(11) .0575(15) .0370(11) -.0073(10) -.0020(9) .0100(11)
C17 .0492(16) .0566(16) .0359(14) -.0090(13) -.0003(12) .0065(13)
C18 .0551(17) .0570(18) .0399(14) -.0019(14) .0052(13) .0071(13)
N19 .0550(14) .0536(14) .0408(13) -.0061(11) .0106(11) .0081(11)
C20 .0500(16) .0598(18) .0471(16) -.0125(14) .0061(13) .0016(15)
C21 .0399(14) .0645(19) .0438(15) -.0031(13) .0035(12) .0053(14)
C22 .086(3) .062(2) .070(2) -.0130(19) .015(2) .0115(19)
Cl1 .0398(4) .1012(7) .0864(6) -.0080(4) .0134(4) -.0014(6)

loop_
_atom_type_symbol
_atom_type_description
_atom_type_scat_dispersion_real
_atom_type_scat_dispersion_imag
_atom_type_scat_source
C C 0.0181 0.0091 'International Tables Vol C Tables 4.2.6.8 and 6.1.1.4'
H H 0.0000 0.0000 'International Tables Vol C Tables 4.2.6.8 and 6.1.1.4'
Cl Cl 0.3639 0.7018 'International Tables Vol C Tables 4.2.6.8 and 6.1.1.4'
N N 0.0311 0.0180 'International Tables Vol C Tables 4.2.6.8 and 6.1.1.4'
Se Se -0.7943 1.1372 'International Tables Vol C Tables 4.2.6.8 and 6.1.1.4'

loop_
_geom_angle_atom_site_label_1
_geom_angle_atom_site_label_2
_geom_angle_atom_site_label_3
_geom_angle
_geom_angle_publ_flag
C2 C1 C15 120.3(3) no
C2 C1 H1 119.9 no
C15 C1 H1 119.9 no
C1 C2 C3 120.3(3) no
C1 C2 H2 119.8 no
C3 C2 H2 119.8 no
C2 C3 C4 119.8(3) no
C2 C3 H3 120.1 no
C4 C3 H3 120.1 no
C14 C4 C3 120.5(3) no
C14 C4 Se5 119.0(2) no
C3 C4 Se5 120.5(2) yes
C6 Se5 C4 92.71(11) yes
C7 C6 C11 120.3(3) no
C7 C6 Se5 119.4(2) yes
C11 C6 Se5 120.3(2) yes
C8 C7 C6 121.9(3) no
C8 C7 H7 119.1 no
C6 C7 H7 119.1 no
C9 C8 C7 117.4(3) no
C9 C8 H8 121.3 no
C7 C8 H8 121.3 no
C10 C9 C8 122.3(3) no
C10 C9 Cl1 119.2(3) no
C8 C9 Cl1 118.5(2) no
C9 C10 C11 120.7(3) no
C9 C10 H10 119.7 no
C11 C10 H10 119.7 no
N12 C11 C10 116.9(2) yes
N12 C11 C6 125.3(2) yes
C10 C11 C6 117.4(3) no
C13 N12 C11 124.8(2) no
N12 C13 N16 118.9(2) yes
N12 C13 C14 125.3(2) yes
N16 C13 C14 115.0(2) yes
C4 C14 C15 118.9(2) no
C4 C14 C13 122.7(3) no
C15 C14 C13 118.4(2) no
C1 C15 C14 120.2(3) no
C1 C15 H15 119.9 no
C14 C15 H15 119.9 no
C13 N16 C17 120.7(2) yes
C13 N16 C21 123.0(2) yes
C17 N16 C21 112.4(2) yes
N16 C17 C18 108.9(2) no
N16 C17 H17A 109.9 no
C18 C17 H17A 109.9 no
N16 C17 H17B 109.9 no
C18 C17 H17B 109.9 no
H17A C17 H17B 108.3 no
N19 C18 C17 111.4(3) no
N19 C18 H18A 109.4 no
C17 C18 H18A 109.4 no
N19 C18 H18B 109.4 no
C17 C18 H18B 109.4 no
H18A C18 H18B 108.0 no
C18 N19 C22 111.2(3) yes
C18 N19 C20 109.4(2) yes
C22 N19 C20 111.0(3) yes
N19 C20 C21 110.5(2) no
N19 C20 H20A 109.5 no
C21 C20 H20A 109.5 no
N19 C20 H20B 109.5 no
C21 C20 H20B 109.5 no
H20A C20 H20B 108.1 no
N16 C21 C20 109.2(3) no
N16 C21 H21A 109.8 no
C20 C21 H21A 109.8 no
N16 C21 H21B 109.8 no
C20 C21 H21B 109.8 no
H21A C21 H21B 108.3 no
N19 C22 H22A 109.5 no
N19 C22 H22B 109.5 no
H22A C22 H22B 109.5 no
N19 C22 H22C 109.5 no
H22A C22 H22C 109.5 no
H22B C22 H22C 109.5 no

loop_
_geom_bond_atom_site_label_1
_geom_bond_atom_site_label_2
_geom_bond_site_symmetry_2
_geom_bond_distance
_geom_bond_publ_flag
C1 C2 . 1.378(5) no
C1 C15 . 1.380(4) no
C1 H1 . .9300 no
C2 C3 . 1.384(5) no
C2 H2 . .9300 no
C3 C4 . 1.388(4) no
C3 H3 . .9300 no
C4 C14 . 1.390(4) no
C4 Se5 . 1.919(3) yes
Se5 C6 . 1.916(3) yes
C6 C7 . 1.391(4) no
C6 C11 . 1.409(4) no
C7 C8 . 1.380(4) no
C7 H7 . .9300 no
C8 C9 . 1.386(5) no
C8 H8 . .9300 no
C9 C10 . 1.374(4) no
C9 Cl1 . 1.741(3) no
C10 C11 . 1.403(4) no
C10 H10 . .9300 no
C11 N12 . 1.396(3) yes
N12 C13 . 1.291(3) yes
C13 N16 . 1.368(3) yes
C13 C14 . 1.497(3) yes
C14 C15 . 1.402(4) no
C15 H15 . .9300 no
N16 C17 . 1.459(3) no
N16 C21 . 1.462(3) no
C17 C18 . 1.512(4) no
C17 H17A . .9700 no
C17 H17B . .9700 no
C18 N19 . 1.459(4) no
C18 H18A . .9700 no
C18 H18B . .9700 no
N19 C22 . 1.464(4) no
N19 C20 . 1.471(4) no
C20 C21 . 1.516(4) no
C20 H20A . .9700 no
C20 H20B . .9700 no
C21 H21A . .9700 no
C21 H21B . .9700 no
C22 H22A . .9600 no
C22 H22B . .9600 no
C22 H22C . .9600 no

loop_
_geom_torsion_atom_site_label_1
_geom_torsion_atom_site_label_2
_geom_torsion_atom_site_label_3
_geom_torsion_atom_site_label_4
_geom_torsion
_geom_torsion_publ_flag
C15 C1 C2 C3 0.2(5) no
C1 C2 C3 C4 -0.2(5) no
C2 C3 C4 C14 0.6(5) no
C2 C3 C4 Se5 -177.1(2) no
C14 C4 Se5 C6 -62.0(2) yes
C3 C4 Se5 C6 115.7(3) yes
C4 Se5 C6 C7 -120.0(2) yes
C4 Se5 C6 C11 59.6(2) yes
C11 C6 C7 C8 1.1(4) no
Se5 C6 C7 C8 -179.3(2) no
C6 C7 C8 C9 -1.9(5) no
C7 C8 C9 C10 2.3(5) no
C7 C8 C9 Cl1 -178.2(2) no
C8 C9 C10 C11 -1.9(5) no
Cl1 C9 C10 C11 178.6(2) no
C9 C10 C11 N12 173.7(3) no
C9 C10 C11 C6 1.0(4) no
C7 C6 C11 N12 -172.6(3) no
Se5 C6 C11 N12 7.8(4) yes
C7 C6 C11 C10 -0.5(4) no
Se5 C6 C11 C10 179.83(19) no
C10 C11 N12 C13 137.0(3) yes
C6 C11 N12 C13 -50.9(4) yes
C11 N12 C13 N16 -178.3(2) yes
C11 N12 C13 C14 -8.6(4) yes
C3 C4 C14 C15 -1.0(4) no
Se5 C4 C14 C15 176.7(2) no
C3 C4 C14 C13 -179.8(3) no
Se5 C4 C14 C13 -2.1(4) yes
N12 C13 C14 C4 59.0(4) yes
N16 C13 C14 C4 -130.9(3) yes
N12 C13 C14 C15 -119.7(3) no
N16 C13 C14 C15 50.4(4) no
C2 C1 C15 C14 -0.7(5) no
C4 C14 C15 C1 1.1(4) no
C13 C14 C15 C1 179.9(3) no
N12 C13 N16 C17 4.9(4) yes
C14 C13 N16 C17 -165.9(3) no
N12 C13 N16 C21 -151.4(3) yes
C14 C13 N16 C21 37.8(4) no
C13 N16 C17 C18 144.2(3) no
C21 N16 C17 C18 -57.2(3) no
N16 C17 C18 N19 57.6(3) no
C17 C18 N19 C22 178.2(3) no
C17 C18 N19 C20 -58.9(3) no
C18 N19 C20 C21 58.6(3) no
C22 N19 C20 C21 -178.4(3) no
C13 N16 C21 C20 -144.4(3) no
C17 N16 C21 C20 57.5(3) no
N19 C20 C21 N16 -57.5(3) no

loop_
_cod_related_entry_id
_cod_related_entry_database
_cod_related_entry_code
1 ChemSpider 21136336
